data_7107379
loop_
_publ_author_name
'Wenliang Huang'
'Paula L. Diaconescu'

_publ_section_title
;
 P4 activation by group 3 metal arene complexes
;
_journal_name_full Chem.Commun.
_journal_page_first 2216
_journal_paper_doi 10.1039/c2cc17638f
_journal_volume 48
_journal_year 2012
_chemical_formula_moiety 'C78 H138 Fe3 N6 O3 P7 Si6 Y3'
_chemical_formula_sum 'C78 H138 Fe3 N6 O3 P7 Si6 Y3'
_chemical_formula_weight 2027.55
_chemical_name_systematic
;
?
;
_space_group_IT_number 15
_symmetry_cell_setting monoclinic
_symmetry_space_group_name_Hall '-C 2yc'
_symmetry_space_group_name_H-M 'C 1 2/c 1'
_atom_sites_solution_hydrogens geom
_atom_sites_solution_primary direct
_atom_sites_solution_secondary difmap
_audit_creation_method SHELXL-97
_cell_angle_alpha 90.00
_cell_angle_beta 104.938(2)
_cell_angle_gamma 90.00
_cell_formula_units_Z 8
_cell_length_a 46.711(11)
_cell_length_b 21.615(5)
_cell_length_c 23.922(6)
_cell_measurement_reflns_used 9129
_cell_measurement_temperature 100(2)
_cell_measurement_theta_max 24.09
_cell_measurement_theta_min 3.76
_cell_volume 23337(10)
_computing_cell_refinement 'Bruker SAINT'
_computing_data_collection 'Bruker APEX2'
_computing_data_reduction 'Bruker SAINT'
_computing_molecular_graphics 'Bruker SHELXTL'
_computing_publication_material 'Bruker SHELXTL'
_computing_structure_refinement 'SHELXL-97 (Sheldrick, 2008)'
_computing_structure_solution 'SHELXS-97 (Sheldrick, 2008)'
_diffrn_ambient_temperature 100(2)
_diffrn_measured_fraction_theta_full 0.996
_diffrn_measured_fraction_theta_max 0.993
_diffrn_radiation_monochromator graphite
_diffrn_radiation_source 'fine-focus sealed tube'
_diffrn_radiation_type MoK\a
_diffrn_radiation_wavelength 0.71073
_diffrn_reflns_av_R_equivalents 0.0865
_diffrn_reflns_av_sigmaI/netI 0.1121
_diffrn_reflns_limit_h_max 62
_diffrn_reflns_limit_h_min -60
_diffrn_reflns_limit_k_max 28
_diffrn_reflns_limit_k_min -28
_diffrn_reflns_limit_l_max 31
_diffrn_reflns_limit_l_min -31
_diffrn_reflns_number 104336
_diffrn_reflns_theta_full 25.00
_diffrn_reflns_theta_max 28.34
_diffrn_reflns_theta_min 3.76
_exptl_absorpt_coefficient_mu 2.033
_exptl_absorpt_correction_T_max 0.8878
_exptl_absorpt_correction_T_min 0.8073
_exptl_absorpt_correction_type multi-scan
_exptl_absorpt_process_details 'Twinabs (Bruker)'
_exptl_crystal_colour yellow
_exptl_crystal_density_diffrn 1.154
_exptl_crystal_density_method 'not measured'
_exptl_crystal_description block
_exptl_crystal_F_000 8448
_exptl_crystal_size_max 0.11
_exptl_crystal_size_mid 0.11
_exptl_crystal_size_min 0.06
_platon_squeeze_details
;
;
_refine_diff_density_max 1.472
_refine_diff_density_min -1.676
_refine_diff_density_rms 0.166
_refine_ls_extinction_method none
_refine_ls_goodness_of_fit_ref 1.036
_refine_ls_hydrogen_treatment constr
_refine_ls_matrix_type full
_refine_ls_number_parameters 985
_refine_ls_number_reflns 28887
_refine_ls_number_restraints 0
_refine_ls_restrained_S_all 1.036
_refine_ls_R_factor_all 0.1365
_refine_ls_R_factor_gt 0.0850
_refine_ls_shift/su_max 0.003
_refine_ls_shift/su_mean 0.000
_refine_ls_structure_factor_coef Fsqd
_refine_ls_weighting_details 'calc w=1/[\s^2^(Fo^2^)+(0.1557P)^2^+0.0000P] where P=(Fo^2^+2Fc^2^)/3'
_refine_ls_weighting_scheme calc
_refine_ls_wR_factor_gt 0.2415
_refine_ls_wR_factor_ref 0.2697
_reflns_number_gt 15933
_reflns_number_total 28887
_reflns_threshold_expression >2sigma(I)
_cod_data_source_file c2cc17638f.txt
_cod_data_source_block Y3P7
_cod_original_sg_symbol_H-M C2/c
_cod_database_code 7107379

loop_
_symmetry_equiv_pos_as_xyz
'x, y, z'
'-x, y, -z+1/2'
'x+1/2, y+1/2, z'
'-x+1/2, y+1/2, -z+1/2'
'-x, -y, -z'
'x, -y, z-1/2'
'-x+1/2, -y+1/2, -z'
'x+1/2, -y+1/2, z-1/2'

loop_
_atom_site_label
_atom_site_type_symbol
_atom_site_fract_x
_atom_site_fract_y
_atom_site_fract_z
_atom_site_U_iso_or_equiv
_atom_site_adp_type
_atom_site_occupancy
_atom_site_symmetry_multiplicity
_atom_site_calc_flag
_atom_site_refinement_flags
Y1 Y 0.043379(13) 0.76325(3) 0.57128(3) 0.02223(15) Uani 1 1 d .
Y2 Y 0.127906(13) 0.60348(3) 0.50090(3) 0.02382(15) Uani 1 1 d .
Y3 Y 0.136783(14) 0.87619(3) 0.48447(3) 0.02603(16) Uani 1 1 d .
Fe1 Fe 0.00997(2) 0.64262(4) 0.60459(4) 0.0258(2) Uani 1 1 d .
Fe2 Fe 0.18392(2) 0.57203(5) 0.44810(5) 0.0395(3) Uani 1 1 d .
Fe3 Fe 0.11743(2) 1.01825(4) 0.51527(4) 0.0312(2) Uani 1 1 d .
Si1 Si -0.02455(5) 0.78406(9) 0.45215(9) 0.0382(5) Uani 1 1 d .
Si2 Si 0.08349(4) 0.77442(9) 0.72261(8) 0.0302(4) Uani 1 1 d .
Si3 Si 0.08256(5) 0.53695(9) 0.36363(9) 0.0355(5) Uani 1 1 d .
Si4 Si 0.17861(5) 0.58434(12) 0.64311(10) 0.0481(6) Uani 1 1 d .
Si5 Si 0.10657(5) 0.92777(10) 0.33195(9) 0.0400(5) Uani 1 1 d .
Si6 Si 0.20020(5) 0.89762(11) 0.61116(10) 0.0443(5) Uani 1 1 d .
P1 P 0.10322(5) 0.74385(9) 0.42439(8) 0.0347(4) Uani 1 1 d .
P2 P 0.07014(4) 0.80459(8) 0.45162(8) 0.0313(4) Uani 1 1 d .
P3 P 0.06616(4) 0.70162(8) 0.45414(8) 0.0316(4) Uani 1 1 d .
P4 P 0.08580(4) 0.67712(8) 0.54390(8) 0.0257(4) Uani 1 1 d .
P5 P 0.09200(4) 0.83073(8) 0.54043(8) 0.0262(4) Uani 1 1 d .
P6 P 0.14152(4) 0.73937(8) 0.49872(8) 0.0306(4) Uani 1 1 d .
P7 P 0.11963(4) 0.74893(8) 0.56881(7) 0.0263(4) Uani 1 1 d .
N1 N 0.00162(12) 0.7445(2) 0.5039(2) 0.0277(12) Uani 1 1 d .
N2 N 0.05475(12) 0.7494(2) 0.6658(2) 0.0269(12) Uani 1 1 d .
N3 N 0.11329(12) 0.5695(3) 0.4108(2) 0.0297(12) Uani 1 1 d .
N4 N 0.16792(12) 0.5780(3) 0.5698(3) 0.0331(13) Uani 1 1 d .
N5 N 0.11202(13) 0.9288(2) 0.4058(2) 0.0301(13) Uani 1 1 d .
N6 N 0.16667(12) 0.9150(2) 0.5627(2) 0.0292(12) Uani 1 1 d .
O1 O 0.02799(10) 0.8642(2) 0.5856(2) 0.0312(11) Uani 1 1 d .
O2 O 0.10214(11) 0.5220(2) 0.5319(2) 0.0351(11) Uani 1 1 d .
O3 O 0.17602(11) 0.8562(2) 0.4413(2) 0.0426(13) Uani 1 1 d .
C1 C 0.00412(17) 0.8669(3) 0.6145(4) 0.0415(19) Uani 1 1 d .
H1A H 0.0075 0.8365 0.6465 0.050 Uiso 1 1 calc R
H1B H -0.0152 0.8578 0.5868 0.050 Uiso 1 1 calc R
C2 C 0.0044(2) 0.9304(4) 0.6371(4) 0.058(2) Uani 1 1 d .
H2A H 0.0185 0.9345 0.6756 0.069 Uiso 1 1 calc R
H2B H -0.0156 0.9432 0.6396 0.069 Uiso 1 1 calc R
C3 C 0.0144(2) 0.9677(4) 0.5912(4) 0.055(2) Uani 1 1 d .
H3A H -0.0022 0.9753 0.5567 0.066 Uiso 1 1 calc R
H3B H 0.0232 1.0078 0.6068 0.066 Uiso 1 1 calc R
C4 C 0.03720(18) 0.9263(3) 0.5770(4) 0.0427(19) Uani 1 1 d .
H4A H 0.0380 0.9324 0.5364 0.051 Uiso 1 1 calc R
H4B H 0.0570 0.9349 0.6028 0.051 Uiso 1 1 calc R
C5 C 0.07794(19) 0.5181(4) 0.5594(4) 0.054(2) Uani 1 1 d .
H5A H 0.0589 0.5270 0.5310 0.065 Uiso 1 1 calc R
H5B H 0.0808 0.5486 0.5912 0.065 Uiso 1 1 calc R
C6 C 0.0778(3) 0.4550(4) 0.5822(5) 0.070(3) Uani 1 1 d .
H6A H 0.0803 0.4564 0.6245 0.084 Uiso 1 1 calc R
H6B H 0.0587 0.4346 0.5642 0.084 Uiso 1 1 calc R
C7 C 0.1018(3) 0.4206(5) 0.5694(6) 0.087(4) Uani 1 1 d .
H7A H 0.0944 0.3807 0.5509 0.105 Uiso 1 1 calc R
H7B H 0.1172 0.4119 0.6055 0.105 Uiso 1 1 calc R
C8 C 0.1146(2) 0.4597(4) 0.5286(4) 0.054(2) Uani 1 1 d .
H8A H 0.1365 0.4605 0.5414 0.065 Uiso 1 1 calc R
H8B H 0.1084 0.4433 0.4886 0.065 Uiso 1 1 calc R
C9 C 0.18766(17) 0.8007(4) 0.4190(4) 0.052(2) Uani 1 1 d .
H9A H 0.1723 0.7813 0.3875 0.063 Uiso 1 1 calc R
H9B H 0.1948 0.7700 0.4501 0.063 Uiso 1 1 calc R
C10 C 0.2130(3) 0.8254(6) 0.3967(6) 0.096(4) Uani 1 1 d .
H10A H 0.2320 0.8199 0.4261 0.115 Uiso 1 1 calc R
H10B H 0.2140 0.8033 0.3611 0.115 Uiso 1 1 calc R
C11 C 0.2069(3) 0.8918(6) 0.3845(5) 0.087(4) Uani 1 1 d .
H11A H 0.2255 0.9152 0.3877 0.104 Uiso 1 1 calc R
H11B H 0.1936 0.8980 0.3453 0.104 Uiso 1 1 calc R
C12 C 0.19251(19) 0.9108(4) 0.4292(4) 0.054(2) Uani 1 1 d .
H12A H 0.1788 0.9457 0.4154 0.065 Uiso 1 1 calc R
H12B H 0.2075 0.9239 0.4646 0.065 Uiso 1 1 calc R
C13 C -0.06087(19) 0.7937(5) 0.4731(5) 0.066(3) Uani 1 1 d .
H13A H -0.0568 0.8039 0.5143 0.100 Uiso 1 1 calc R
H13B H -0.0722 0.7551 0.4655 0.100 Uiso 1 1 calc R
H13C H -0.0724 0.8272 0.4502 0.100 Uiso 1 1 calc R
C14 C -0.03445(19) 0.7453(3) 0.3796(4) 0.046(2) Uani 1 1 d .
C15 C -0.0101(2) 0.8633(3) 0.4434(4) 0.052(2) Uani 1 1 d .
H15A H 0.0114 0.8615 0.4495 0.078 Uiso 1 1 calc R
H15B H -0.0149 0.8913 0.4719 0.078 Uiso 1 1 calc R
H15C H -0.0193 0.8785 0.4043 0.078 Uiso 1 1 calc R
C16 C -0.0423(3) 0.6776(4) 0.3856(4) 0.092(4) Uani 1 1 d .
H16A H -0.0544 0.6623 0.3485 0.138 Uiso 1 1 calc R
H16B H -0.0535 0.6738 0.4150 0.138 Uiso 1 1 calc R
H16C H -0.0241 0.6531 0.3973 0.138 Uiso 1 1 calc R
C18 C -0.0088(3) 0.7509(8) 0.3518(5) 0.122(6) Uani 1 1 d .
H18A H -0.0129 0.7258 0.3165 0.183 Uiso 1 1 calc R
H18B H 0.0094 0.7362 0.3788 0.183 Uiso 1 1 calc R
H18C H -0.0064 0.7943 0.3420 0.183 Uiso 1 1 calc R
C17 C -0.0628(3) 0.7727(7) 0.3411(5) 0.128(6) Uani 1 1 d .
H17A H -0.0655 0.7581 0.3014 0.193 Uiso 1 1 calc R
H17B H -0.0615 0.8180 0.3420 0.193 Uiso 1 1 calc R
H17C H -0.0798 0.7597 0.3554 0.193 Uiso 1 1 calc R
C19 C 0.09189(18) 0.8560(3) 0.7034(3) 0.0399(18) Uani 1 1 d .
H19A H 0.0745 0.8822 0.7009 0.060 Uiso 1 1 calc R
H19B H 0.0969 0.8559 0.6660 0.060 Uiso 1 1 calc R
H19C H 0.1087 0.8722 0.7333 0.060 Uiso 1 1 calc R
C20 C 0.11736(16) 0.7258(4) 0.7332(3) 0.0396(18) Uani 1 1 d .
H20A H 0.1130 0.6838 0.7439 0.059 Uiso 1 1 calc R
H20B H 0.1332 0.7436 0.7640 0.059 Uiso 1 1 calc R
H20C H 0.1236 0.7245 0.6971 0.059 Uiso 1 1 calc R
C21 C 0.07324(16) 0.7763(3) 0.7939(3) 0.0350(16) Uani 1 1 d .
C22 C 0.04355(18) 0.8115(3) 0.7868(4) 0.045(2) Uani 1 1 d .
H22A H 0.0385 0.8127 0.8241 0.068 Uiso 1 1 calc R
H22B H 0.0278 0.7902 0.7583 0.068 Uiso 1 1 calc R
H22C H 0.0456 0.8538 0.7737 0.068 Uiso 1 1 calc R
C23 C 0.07049(18) 0.7093(3) 0.8152(3) 0.0394(18) Uani 1 1 d .
H23A H 0.0662 0.7105 0.8532 0.059 Uiso 1 1 calc R
H23B H 0.0891 0.6871 0.8182 0.059 Uiso 1 1 calc R
H23C H 0.0544 0.6879 0.7875 0.059 Uiso 1 1 calc R
C24 C 0.0984(2) 0.8083(4) 0.8400(3) 0.051(2) Uani 1 1 d .
H24A H 0.0947 0.8035 0.8782 0.077 Uiso 1 1 calc R
H24B H 0.0989 0.8524 0.8308 0.077 Uiso 1 1 calc R
H24C H 0.1174 0.7893 0.8399 0.077 Uiso 1 1 calc R
C25 C 0.05011(15) 0.5432(4) 0.3958(4) 0.046(2) Uani 1 1 d .
H25A H 0.0422 0.5854 0.3905 0.069 Uiso 1 1 calc R
H25B H 0.0565 0.5336 0.4372 0.069 Uiso 1 1 calc R
H25C H 0.0347 0.5139 0.3765 0.069 Uiso 1 1 calc R
C26 C 0.08770(17) 0.4514(3) 0.3519(4) 0.0433(19) Uani 1 1 d .
H26A H 0.0930 0.4302 0.3893 0.065 Uiso 1 1 calc R
H26B H 0.1035 0.4457 0.3323 0.065 Uiso 1 1 calc R
H26C H 0.0692 0.4341 0.3279 0.065 Uiso 1 1 calc R
C27 C 0.0725(2) 0.5760(4) 0.2900(4) 0.052(2) Uani 1 1 d .
C28 C 0.0404(2) 0.5582(5) 0.2584(4) 0.076(3) Uani 1 1 d .
H28A H 0.0339 0.5827 0.2229 0.113 Uiso 1 1 calc R
H28B H 0.0273 0.5665 0.2836 0.113 Uiso 1 1 calc R
H28C H 0.0395 0.5141 0.2485 0.113 Uiso 1 1 calc R
C29 C 0.0939(2) 0.5550(5) 0.2539(4) 0.072(3) Uani 1 1 d .
H29A H 0.0919 0.5828 0.2208 0.107 Uiso 1 1 calc R
H29B H 0.0889 0.5127 0.2401 0.107 Uiso 1 1 calc R
H29C H 0.1143 0.5562 0.2781 0.107 Uiso 1 1 calc R
C30 C 0.0739(2) 0.6476(4) 0.2965(4) 0.063(3) Uani 1 1 d .
H30A H 0.0669 0.6668 0.2583 0.095 Uiso 1 1 calc R
H30B H 0.0943 0.6603 0.3140 0.095 Uiso 1 1 calc R
H30C H 0.0612 0.6607 0.3213 0.095 Uiso 1 1 calc R
C31 C 0.14362(19) 0.5868(4) 0.6672(3) 0.050(2) Uani 1 1 d .
H31A H 0.1340 0.5462 0.6612 0.075 Uiso 1 1 calc R
H31B H 0.1303 0.6181 0.6448 0.075 Uiso 1 1 calc R
H31C H 0.1483 0.5975 0.7084 0.075 Uiso 1 1 calc R
C32 C 0.1997(2) 0.6616(5) 0.6665(4) 0.074(3) Uani 1 1 d .
H32A H 0.1887 0.6958 0.6437 0.111 Uiso 1 1 calc R
H32B H 0.2195 0.6591 0.6599 0.111 Uiso 1 1 calc R
H32C H 0.2014 0.6690 0.7077 0.111 Uiso 1 1 calc R
C33 C 0.2085(3) 0.5329(9) 0.7503(5) 0.162(9) Uani 1 1 d .
H33A H 0.2201 0.4995 0.7732 0.243 Uiso 1 1 calc R
H33B H 0.1893 0.5363 0.7597 0.243 Uiso 1 1 calc R
H33C H 0.2193 0.5720 0.7593 0.243 Uiso 1 1 calc R
C34 C 0.1876(3) 0.4567(5) 0.6619(6) 0.090(4) Uani 1 1 d .
H34A H 0.1981 0.4235 0.6868 0.135 Uiso 1 1 calc R
H34B H 0.1874 0.4481 0.6216 0.135 Uiso 1 1 calc R
H34C H 0.1672 0.4590 0.6655 0.135 Uiso 1 1 calc R
C35 C 0.2339(2) 0.5234(6) 0.6681(5) 0.087(4) Uani 1 1 d .
H35A H 0.2478 0.4950 0.6933 0.130 Uiso 1 1 calc R
H35B H 0.2411 0.5660 0.6758 0.130 Uiso 1 1 calc R
H35C H 0.2324 0.5131 0.6276 0.130 Uiso 1 1 calc R
C36 C 0.1183(3) 0.8504(4) 0.3092(4) 0.068(3) Uani 1 1 d .
H36A H 0.1377 0.8393 0.3343 0.102 Uiso 1 1 calc R
H36B H 0.1196 0.8527 0.2690 0.102 Uiso 1 1 calc R
H36C H 0.1037 0.8189 0.3125 0.102 Uiso 1 1 calc R
C37 C 0.1289(2) 0.9870(4) 0.3055(4) 0.064(3) Uani 1 1 d .
H37A H 0.1500 0.9796 0.3231 0.095 Uiso 1 1 calc R
H37B H 0.1235 1.0283 0.3162 0.095 Uiso 1 1 calc R
H37C H 0.1250 0.9841 0.2633 0.095 Uiso 1 1 calc R
C38 C 0.0665(2) 0.9415(4) 0.2917(4) 0.061(3) Uani 1 1 d .
C39 C 0.0475(3) 0.8899(8) 0.3085(6) 0.160(9) Uani 1 1 d .
H39A H 0.0283 0.9069 0.3103 0.240 Uiso 1 1 calc R
H39B H 0.0578 0.8730 0.3464 0.240 Uiso 1 1 calc R
H39C H 0.0443 0.8569 0.2795 0.240 Uiso 1 1 calc R
C41 C 0.0634(3) 0.9404(5) 0.2249(4) 0.106(5) Uani 1 1 d .
H41A H 0.0432 0.9524 0.2043 0.159 Uiso 1 1 calc R
H41B H 0.0674 0.8986 0.2131 0.159 Uiso 1 1 calc R
H41C H 0.0775 0.9696 0.2155 0.159 Uiso 1 1 calc R
C40 C 0.0559(2) 1.0053(5) 0.3024(4) 0.075(3) Uani 1 1 d .
H40A H 0.0358 1.0117 0.2778 0.112 Uiso 1 1 calc R
H40B H 0.0692 1.0364 0.2931 0.112 Uiso 1 1 calc R
H40C H 0.0558 1.0091 0.3431 0.112 Uiso 1 1 calc R
C42 C 0.21390(17) 0.8235(4) 0.5867(4) 0.050(2) Uani 1 1 d .
H42A H 0.2028 0.7887 0.5970 0.075 Uiso 1 1 calc R
H42B H 0.2350 0.8185 0.6057 0.075 Uiso 1 1 calc R
H42C H 0.2110 0.8245 0.5447 0.075 Uiso 1 1 calc R
C43 C 0.22881(17) 0.9615(4) 0.6099(4) 0.056(2) Uani 1 1 d .
H43A H 0.2323 0.9636 0.5713 0.084 Uiso 1 1 calc R
H43B H 0.2474 0.9520 0.6385 0.084 Uiso 1 1 calc R
H43C H 0.2212 1.0014 0.6193 0.084 Uiso 1 1 calc R
C44 C 0.1979(2) 0.8896(5) 0.6888(4) 0.059(2) Uani 1 1 d .
C45 C 0.1728(2) 0.8474(4) 0.6911(4) 0.057(2) Uani 1 1 d .
H45A H 0.1723 0.8415 0.7315 0.085 Uiso 1 1 calc R
H45B H 0.1756 0.8073 0.6742 0.085 Uiso 1 1 calc R
H45C H 0.1541 0.8658 0.6693 0.085 Uiso 1 1 calc R
C46 C 0.1928(2) 0.9526(5) 0.7155(4) 0.064(3) Uani 1 1 d .
H46A H 0.1936 0.9470 0.7565 0.097 Uiso 1 1 calc R
H46B H 0.1733 0.9689 0.6952 0.097 Uiso 1 1 calc R
H46C H 0.2082 0.9819 0.7118 0.097 Uiso 1 1 calc R
C47 C 0.2282(2) 0.8628(5) 0.7270(5) 0.072(3) Uani 1 1 d .
H47A H 0.2282 0.8644 0.7680 0.108 Uiso 1 1 calc R
H47B H 0.2447 0.8875 0.7208 0.108 Uiso 1 1 calc R
H47C H 0.2305 0.8197 0.7160 0.108 Uiso 1 1 calc R
C48 C -0.00648(14) 0.6874(3) 0.5234(3) 0.0268(14) Uani 1 1 d .
C49 C 0.00725(15) 0.6276(3) 0.5172(3) 0.0275(14) Uani 1 1 d .
H49A H 0.0243 0.6206 0.4998 0.033 Uiso 1 1 calc R
C50 C -0.00790(15) 0.5819(3) 0.5400(3) 0.0335(16) Uani 1 1 d .
H50A H -0.0037 0.5365 0.5408 0.040 Uiso 1 1 calc R
C51 C -0.03057(16) 0.6106(4) 0.5615(3) 0.0380(17) Uani 1 1 d .
H51A H -0.0449 0.5886 0.5793 0.046 Uiso 1 1 calc R
C52 C -0.02971(15) 0.6747(3) 0.5525(3) 0.0314(15) Uani 1 1 d .
H52A H -0.0429 0.7061 0.5637 0.038 Uiso 1 1 calc R
C53 C 0.04070(15) 0.6911(3) 0.6695(3) 0.0306(15) Uani 1 1 d .
C54 C 0.05189(16) 0.6320(3) 0.6600(3) 0.0285(14) Uani 1 1 d .
H54A H 0.0706 0.6238 0.6482 0.034 Uiso 1 1 calc R
C55 C 0.03138(18) 0.5856(3) 0.6701(3) 0.0385(18) Uani 1 1 d .
H55A H 0.0336 0.5396 0.6681 0.046 Uiso 1 1 calc R
C56 C 0.00852(18) 0.6176(4) 0.6849(3) 0.0411(19) Uani 1 1 d .
H56A H -0.0089 0.5982 0.6952 0.049 Uiso 1 1 calc R
C57 C 0.01364(16) 0.6809(3) 0.6829(3) 0.0325(16) Uani 1 1 d .
H57A H 0.0004 0.7140 0.6915 0.039 Uiso 1 1 calc R
C58 C 0.13993(16) 0.5699(3) 0.3947(3) 0.0353(17) Uani 1 1 d .
C59 C 0.15576(17) 0.6229(4) 0.3832(3) 0.0430(19) Uani 1 1 d .
H59A H 0.1499 0.6670 0.3863 0.052 Uiso 1 1 calc R
C60 C 0.1813(2) 0.6022(5) 0.3664(4) 0.059(2) Uani 1 1 d .
H60A H 0.1961 0.6294 0.3547 0.071 Uiso 1 1 calc R
C61 C 0.1823(2) 0.5371(6) 0.3692(4) 0.073(3) Uani 1 1 d .
H61A H 0.1978 0.5105 0.3593 0.088 Uiso 1 1 calc R
C62 C 0.15766(17) 0.5155(4) 0.3879(4) 0.050(2) Uani 1 1 d .
H62A H 0.1527 0.4713 0.3937 0.060 Uiso 1 1 calc R
C63 C 0.18893(15) 0.5741(3) 0.5388(3) 0.0377(17) Uani 1 1 d .
C64 C 0.20479(16) 0.6240(4) 0.5196(3) 0.0415(18) Uani 1 1 d .
H64A H 0.2019 0.6692 0.5250 0.050 Uiso 1 1 calc R
C65 C 0.22548(16) 0.5975(5) 0.4925(4) 0.054(2) Uani 1 1 d .
H65A H 0.2397 0.6213 0.4759 0.065 Uiso 1 1 calc R
C66 C 0.22230(18) 0.5315(5) 0.4906(4) 0.060(3) Uani 1 1 d .
H66A H 0.2342 0.5015 0.4740 0.072 Uiso 1 1 calc R
C67 C 0.19984(17) 0.5166(4) 0.5188(4) 0.049(2) Uani 1 1 d .
H67A H 0.1927 0.4740 0.5242 0.059 Uiso 1 1 calc R
C68 C 0.10288(16) 0.9805(3) 0.4308(3) 0.0300(15) Uani 1 1 d .
C69 C 0.11386(18) 1.0442(3) 0.4316(3) 0.0414(18) Uani 1 1 d .
H69A H 0.1306 1.0580 0.4158 0.050 Uiso 1 1 calc R
C70 C 0.09668(19) 1.0832(3) 0.4577(3) 0.045(2) Uani 1 1 d .
H70A H 0.0989 1.1291 0.4626 0.054 Uiso 1 1 calc R
C71 C 0.07537(17) 1.0451(4) 0.4762(3) 0.0398(18) Uani 1 1 d .
H71A H 0.0604 1.0600 0.4964 0.048 Uiso 1 1 calc R
C72 C 0.07921(15) 0.9829(3) 0.4606(3) 0.0301(15) Uani 1 1 d .
H72A H 0.0678 0.9465 0.4691 0.036 Uiso 1 1 calc R
C73 C 0.15277(15) 0.9713(3) 0.5720(3) 0.0323(16) Uani 1 1 d .
C74 C 0.16082(18) 1.0317(3) 0.5583(3) 0.0424(19) Uani 1 1 d .
H74A H 0.1772 1.0417 0.5398 0.051 Uiso 1 1 calc R
C75 C 0.1423(2) 1.0763(4) 0.5769(4) 0.050(2) Uani 1 1 d .
H75A H 0.1436 1.1224 0.5745 0.060 Uiso 1 1 calc R
C76 C 0.12201(18) 1.0420(4) 0.6000(3) 0.0415(19) Uani 1 1 d .
H76A H 0.1061 1.0604 0.6158 0.050 Uiso 1 1 calc R
C77 C 0.12768(16) 0.9789(3) 0.5971(3) 0.0349(16) Uani 1 1 d .
H77A H 0.1165 0.9447 0.6102 0.042 Uiso 1 1 calc R
C78 C 0.2030(2) 0.5173(6) 0.6801(4) 0.081(4) Uani 1 1 d .

loop_
_atom_site_aniso_label
_atom_site_aniso_U_11
_atom_site_aniso_U_22
_atom_site_aniso_U_33
_atom_site_aniso_U_23
_atom_site_aniso_U_13
_atom_site_aniso_U_12
Y1 0.0234(3) 0.0200(3) 0.0247(3) -0.0011(2) 0.0087(2) -0.0023(2)
Y2 0.0231(3) 0.0231(3) 0.0269(3) -0.0001(2) 0.0095(2) -0.0003(2)
Y3 0.0285(3) 0.0232(3) 0.0286(3) -0.0007(3) 0.0113(3) -0.0055(3)
Fe1 0.0319(5) 0.0247(5) 0.0235(5) -0.0018(4) 0.0119(4) -0.0073(4)
Fe2 0.0284(5) 0.0494(7) 0.0461(7) -0.0073(5) 0.0196(5) -0.0019(5)
Fe3 0.0414(6) 0.0228(5) 0.0308(5) -0.0030(4) 0.0118(5) -0.0026(4)
Si1 0.0368(11) 0.0246(10) 0.0448(12) 0.0036(9) -0.0049(9) -0.0034(8)
Si2 0.0337(10) 0.0310(10) 0.0276(10) -0.0042(8) 0.0108(8) -0.0044(8)
Si3 0.0388(11) 0.0260(10) 0.0399(12) -0.0101(8) 0.0066(9) -0.0058(8)
Si4 0.0403(13) 0.0684(16) 0.0335(12) 0.0051(11) 0.0054(10) 0.0105(11)
Si5 0.0622(15) 0.0313(11) 0.0291(11) -0.0003(8) 0.0164(10) 0.0074(10)
Si6 0.0373(12) 0.0400(12) 0.0509(14) -0.0108(10) 0.0028(10) -0.0040(10)
P1 0.0497(12) 0.0301(10) 0.0300(10) -0.0062(7) 0.0203(9) -0.0127(8)
P2 0.0323(10) 0.0276(9) 0.0323(10) 0.0057(7) 0.0051(8) -0.0054(7)
P3 0.0360(10) 0.0282(9) 0.0316(10) -0.0061(7) 0.0108(8) -0.0094(8)
P4 0.0274(9) 0.0192(8) 0.0347(9) -0.0005(7) 0.0157(7) -0.0014(7)
P5 0.0284(9) 0.0190(8) 0.0348(9) -0.0019(7) 0.0149(7) -0.0036(7)
P6 0.0318(10) 0.0239(9) 0.0425(11) -0.0040(7) 0.0211(8) -0.0060(7)
P7 0.0248(9) 0.0266(9) 0.0277(9) -0.0024(7) 0.0073(7) -0.0034(7)
N1 0.029(3) 0.025(3) 0.027(3) -0.001(2) 0.003(2) -0.003(2)
N2 0.033(3) 0.024(3) 0.025(3) -0.005(2) 0.010(2) -0.007(2)
N3 0.029(3) 0.031(3) 0.033(3) -0.004(2) 0.015(2) 0.002(2)
N4 0.028(3) 0.034(3) 0.039(3) 0.006(3) 0.011(3) 0.002(2)
N5 0.039(3) 0.024(3) 0.029(3) -0.005(2) 0.011(3) -0.002(2)
N6 0.029(3) 0.020(3) 0.036(3) -0.004(2) 0.004(2) -0.006(2)
O1 0.038(3) 0.021(2) 0.040(3) -0.002(2) 0.019(2) -0.003(2)
O2 0.041(3) 0.022(2) 0.047(3) 0.006(2) 0.019(2) -0.001(2)
O3 0.036(3) 0.041(3) 0.056(3) 0.001(3) 0.022(3) -0.004(2)
C1 0.046(5) 0.039(4) 0.051(5) -0.005(4) 0.034(4) 0.001(3)
C2 0.055(6) 0.051(5) 0.070(6) -0.016(5) 0.021(5) 0.008(4)
C3 0.065(6) 0.027(4) 0.075(6) -0.005(4) 0.021(5) 0.007(4)
C4 0.050(5) 0.027(4) 0.055(5) -0.011(3) 0.020(4) -0.007(3)
C5 0.051(5) 0.049(5) 0.077(6) 0.018(4) 0.042(5) -0.004(4)
C6 0.118(9) 0.034(5) 0.071(7) 0.007(4) 0.046(6) -0.020(5)
C7 0.087(8) 0.041(6) 0.150(11) 0.041(7) 0.059(8) 0.021(5)
C8 0.065(6) 0.028(4) 0.081(7) 0.005(4) 0.039(5) 0.008(4)
C9 0.029(4) 0.053(5) 0.084(7) -0.007(5) 0.030(4) -0.003(4)
C10 0.085(8) 0.100(10) 0.134(11) -0.050(8) 0.083(8) -0.030(7)
C11 0.086(8) 0.107(10) 0.086(8) -0.002(7) 0.055(7) -0.045(7)
C12 0.047(5) 0.045(5) 0.074(6) 0.009(4) 0.021(5) -0.010(4)
C13 0.042(5) 0.059(6) 0.089(7) -0.008(5) 0.000(5) 0.015(4)
C14 0.050(5) 0.034(4) 0.042(5) 0.014(3) -0.010(4) -0.007(4)
C15 0.065(6) 0.029(4) 0.053(5) 0.003(4) -0.003(4) 0.004(4)
C16 0.173(13) 0.042(6) 0.044(6) -0.001(4) -0.003(7) -0.026(7)
C18 0.089(9) 0.236(19) 0.044(6) -0.067(9) 0.025(6) -0.054(10)
C17 0.135(13) 0.123(12) 0.075(9) -0.006(8) -0.066(8) 0.019(10)
C19 0.048(5) 0.041(4) 0.031(4) 0.001(3) 0.010(3) -0.018(4)
C20 0.035(4) 0.048(5) 0.032(4) -0.007(3) 0.002(3) 0.008(3)
C21 0.039(4) 0.035(4) 0.033(4) -0.004(3) 0.013(3) -0.006(3)
C22 0.060(5) 0.036(4) 0.054(5) -0.009(4) 0.040(4) 0.000(4)
C23 0.053(5) 0.037(4) 0.030(4) -0.004(3) 0.016(3) -0.012(4)
C24 0.071(6) 0.053(5) 0.029(4) -0.017(4) 0.009(4) -0.019(4)
C25 0.026(4) 0.035(4) 0.080(6) -0.017(4) 0.018(4) -0.008(3)
C26 0.042(4) 0.034(4) 0.059(5) -0.011(4) 0.021(4) -0.006(3)
C27 0.065(6) 0.042(5) 0.042(5) -0.021(4) -0.001(4) -0.008(4)
C28 0.080(7) 0.070(7) 0.054(6) -0.017(5) -0.024(5) -0.001(6)
C29 0.090(8) 0.087(8) 0.039(5) -0.003(5) 0.017(5) 0.001(6)
C30 0.100(8) 0.040(5) 0.035(5) 0.001(4) -0.010(5) -0.009(5)
C31 0.058(5) 0.059(5) 0.035(4) 0.008(4) 0.018(4) 0.020(4)
C32 0.068(7) 0.086(8) 0.057(6) -0.003(5) -0.006(5) -0.034(6)
C33 0.107(11) 0.33(3) 0.062(8) 0.108(12) 0.037(8) 0.076(13)
C34 0.084(8) 0.076(8) 0.114(10) 0.040(7) 0.034(7) 0.005(7)
C35 0.045(6) 0.144(12) 0.074(7) 0.030(7) 0.019(5) 0.033(6)
C36 0.126(9) 0.045(5) 0.037(5) -0.001(4) 0.030(5) 0.028(6)
C37 0.099(8) 0.059(6) 0.040(5) 0.014(4) 0.030(5) -0.003(5)
C38 0.075(7) 0.061(6) 0.037(5) 0.012(4) -0.002(4) 0.005(5)
C39 0.078(9) 0.232(18) 0.128(12) 0.119(12) -0.049(8) -0.093(11)
C41 0.166(13) 0.090(9) 0.033(5) -0.022(5) -0.028(6) 0.070(9)
C40 0.065(6) 0.109(9) 0.043(5) -0.019(5) -0.001(5) 0.044(6)
C42 0.034(4) 0.047(5) 0.065(6) -0.017(4) 0.003(4) 0.002(4)
C43 0.030(4) 0.070(6) 0.065(6) -0.012(5) 0.008(4) -0.014(4)
C44 0.046(5) 0.071(7) 0.051(5) -0.008(5) -0.006(4) -0.009(5)
C45 0.057(6) 0.055(6) 0.060(6) -0.007(4) 0.017(5) -0.022(4)
C46 0.057(6) 0.072(7) 0.056(6) -0.016(5) -0.001(5) 0.009(5)
C47 0.060(6) 0.079(7) 0.070(7) 0.013(6) 0.003(5) 0.007(5)
C48 0.027(3) 0.021(3) 0.031(4) 0.000(3) 0.005(3) -0.002(3)
C49 0.031(4) 0.026(3) 0.027(3) 0.002(3) 0.010(3) -0.003(3)
C50 0.037(4) 0.026(4) 0.034(4) -0.007(3) 0.004(3) -0.012(3)
C51 0.032(4) 0.047(5) 0.037(4) -0.003(3) 0.013(3) -0.016(3)
C52 0.030(4) 0.026(4) 0.038(4) -0.004(3) 0.008(3) -0.003(3)
C53 0.032(4) 0.038(4) 0.022(3) -0.007(3) 0.006(3) -0.008(3)
C54 0.042(4) 0.023(3) 0.021(3) 0.007(3) 0.008(3) 0.004(3)
C55 0.061(5) 0.029(4) 0.023(4) 0.002(3) 0.008(3) -0.008(3)
C56 0.053(5) 0.050(5) 0.025(4) -0.001(3) 0.019(3) -0.025(4)
C57 0.040(4) 0.036(4) 0.026(4) -0.010(3) 0.018(3) -0.013(3)
C58 0.035(4) 0.044(4) 0.032(4) -0.010(3) 0.017(3) -0.011(3)
C59 0.045(5) 0.059(5) 0.029(4) -0.009(4) 0.016(3) -0.014(4)
C60 0.060(6) 0.081(7) 0.048(5) -0.007(5) 0.037(5) -0.007(5)
C61 0.051(6) 0.116(10) 0.066(7) -0.036(6) 0.040(5) 0.002(6)
C62 0.040(5) 0.050(5) 0.065(6) -0.028(4) 0.020(4) -0.007(4)
C63 0.026(4) 0.040(4) 0.046(4) -0.001(3) 0.008(3) 0.004(3)
C64 0.032(4) 0.041(4) 0.050(5) -0.002(4) 0.009(3) -0.010(3)
C65 0.018(4) 0.092(7) 0.055(5) 0.002(5) 0.013(4) -0.007(4)
C66 0.030(4) 0.073(7) 0.078(7) 0.005(5) 0.013(4) 0.014(4)
C67 0.033(4) 0.055(5) 0.062(6) 0.004(4) 0.017(4) 0.013(4)
C68 0.045(4) 0.022(3) 0.025(3) 0.005(3) 0.011(3) 0.004(3)
C69 0.058(5) 0.034(4) 0.039(4) -0.001(3) 0.024(4) 0.003(4)
C70 0.068(6) 0.025(4) 0.043(5) -0.004(3) 0.015(4) 0.014(4)
C71 0.042(4) 0.043(4) 0.036(4) -0.003(3) 0.013(3) 0.015(4)
C72 0.036(4) 0.028(4) 0.026(3) 0.001(3) 0.007(3) 0.001(3)
C73 0.032(4) 0.032(4) 0.030(4) -0.008(3) 0.002(3) -0.013(3)
C74 0.048(5) 0.035(4) 0.044(5) -0.003(3) 0.010(4) -0.015(3)
C75 0.064(6) 0.036(4) 0.045(5) -0.012(4) 0.003(4) -0.003(4)
C76 0.052(5) 0.045(5) 0.027(4) -0.013(3) 0.009(3) 0.008(4)
C77 0.044(4) 0.037(4) 0.024(4) -0.003(3) 0.008(3) -0.002(3)
C78 0.059(6) 0.126(10) 0.060(6) 0.048(7) 0.020(5) 0.043(7)

loop_
_atom_type_symbol
_atom_type_description
_atom_type_scat_dispersion_real
_atom_type_scat_dispersion_imag
_atom_type_scat_source
C C 0.0033 0.0016 'International Tables Vol C Tables 4.2.6.8 and 6.1.1.4'
H H 0.0000 0.0000 'International Tables Vol C Tables 4.2.6.8 and 6.1.1.4'
N N 0.0061 0.0033 'International Tables Vol C Tables 4.2.6.8 and 6.1.1.4'
Si Si 0.0817 0.0704 'International Tables Vol C Tables 4.2.6.8 and 6.1.1.4'
P P 0.1023 0.0942 'International Tables Vol C Tables 4.2.6.8 and 6.1.1.4'
Y Y -2.7962 3.5667 'International Tables Vol C Tables 4.2.6.8 and 6.1.1.4'
Fe Fe 0.3463 0.8444 'International Tables Vol C Tables 4.2.6.8 and 6.1.1.4'
O O 0.0106 0.0060 'International Tables Vol C Tables 4.2.6.8 and 6.1.1.4'

loop_
_geom_angle_atom_site_label_1
_geom_angle_atom_site_label_2
_geom_angle_atom_site_label_3
_geom_angle
N2 Y1 N1 130.8(2)
N2 Y1 O1 88.74(18)
N1 Y1 O1 91.77(18)
N2 Y1 C48 106.93(19)
N1 Y1 C48 29.17(18)
O1 Y1 C48 110.21(17)
N2 Y1 C53 29.61(18)
N1 Y1 C53 106.35(19)
O1 Y1 C53 107.91(18)
C48 Y1 C53 79.09(19)
N2 Y1 P4 98.38(15)
N1 Y1 P4 103.93(15)
O1 Y1 P4 151.33(12)
C48 Y1 P4 94.30(14)
C53 Y1 P4 90.72(15)
N2 Y1 P5 109.04(14)
N1 Y1 P5 119.78(15)
O1 Y1 P5 82.05(11)
C48 Y1 P5 142.17(14)
C53 Y1 P5 132.64(14)
P4 Y1 P5 69.36(5)
N2 Y1 Fe1 69.08(13)
N1 Y1 Fe1 69.14(14)
O1 Y1 Fe1 121.74(11)
C48 Y1 Fe1 40.31(13)
C53 Y1 Fe1 39.73(13)
P4 Y1 Fe1 86.54(4)
P5 Y1 Fe1 155.51(4)
N3 Y2 N4 129.1(2)
N3 Y2 O2 90.21(19)
N4 Y2 O2 88.94(19)
N3 Y2 C63 105.7(2)
N4 Y2 C63 28.5(2)
O2 Y2 C63 106.6(2)
N3 Y2 C58 28.8(2)
N4 Y2 C58 106.2(2)
O2 Y2 C58 108.99(19)
C63 Y2 C58 79.3(2)
N3 Y2 P4 117.28(15)
N4 Y2 P4 112.89(16)
O2 Y2 P4 81.46(12)
C63 Y2 P4 136.41(16)
C58 Y2 P4 139.78(16)
N3 Y2 P6 108.72(15)
N4 Y2 P6 96.55(16)
O2 Y2 P6 149.54(12)
C63 Y2 P6 91.40(16)
C58 Y2 P6 98.22(15)
P4 Y2 P6 68.78(5)
N3 Y2 Fe2 68.27(14)
N4 Y2 Fe2 68.25(15)
O2 Y2 Fe2 119.49(12)
C63 Y2 Fe2 40.03(16)
C58 Y2 Fe2 40.03(15)
P4 Y2 Fe2 158.92(4)
P6 Y2 Fe2 90.14(4)
N6 Y3 N5 126.7(2)
N6 Y3 O3 92.7(2)
N5 Y3 O3 90.9(2)
N6 Y3 C68 103.8(2)
N5 Y3 C68 28.34(18)
O3 Y3 C68 110.44(19)
N6 Y3 C73 28.5(2)
N5 Y3 C73 103.2(2)
O3 Y3 C73 111.20(19)
C68 Y3 C73 77.0(2)
N6 Y3 P5 96.38(15)
N5 Y3 P5 106.18(15)
O3 Y3 P5 149.78(13)
C68 Y3 P5 95.26(15)
C73 Y3 P5 89.37(14)
N6 Y3 P6 105.66(15)
N5 Y3 P6 127.24(14)
O3 Y3 P6 79.97(13)
C68 Y3 P6 148.16(15)
C73 Y3 P6 128.71(15)
P5 Y3 P6 69.84(5)
N6 Y3 Fe3 66.96(14)
N5 Y3 Fe3 67.00(14)
O3 Y3 Fe3 123.31(13)
C68 Y3 Fe3 39.13(13)
C73 Y3 Fe3 38.72(14)
P5 Y3 Fe3 86.66(4)
P6 Y3 Fe3 154.80(4)
C56 Fe1 C57 40.4(3)
C56 Fe1 C51 97.8(3)
C57 Fe1 C51 117.2(3)
C56 Fe1 C50 116.3(3)
C57 Fe1 C50 152.9(3)
C51 Fe1 C50 41.2(3)
C56 Fe1 C55 40.2(3)
C57 Fe1 C55 68.1(3)
C51 Fe1 C55 113.1(3)
C50 Fe1 C55 102.5(3)
C56 Fe1 C52 114.8(3)
C57 Fe1 C52 105.7(3)
C51 Fe1 C52 40.0(3)
C50 Fe1 C52 68.3(3)
C55 Fe1 C52 148.2(3)
C56 Fe1 C54 67.6(3)
C57 Fe1 C54 67.1(3)
C51 Fe1 C54 152.8(3)
C50 Fe1 C54 123.2(3)
C55 Fe1 C54 41.2(3)
C52 Fe1 C54 166.8(3)
C56 Fe1 C49 154.9(3)
C57 Fe1 C49 164.6(3)
C51 Fe1 C49 68.3(3)
C50 Fe1 C49 39.9(3)
C55 Fe1 C49 124.5(3)
C52 Fe1 C49 68.6(3)
C54 Fe1 C49 115.2(3)
C56 Fe1 C53 67.3(3)
C57 Fe1 C53 39.7(3)
C51 Fe1 C53 156.2(3)
C50 Fe1 C53 161.9(3)
C55 Fe1 C53 68.2(3)
C52 Fe1 C53 127.8(3)
C54 Fe1 C53 39.8(3)
C49 Fe1 C53 132.2(3)
C56 Fe1 C48 154.1(3)
C57 Fe1 C48 125.9(3)
C51 Fe1 C48 67.8(3)
C50 Fe1 C48 67.7(3)
C55 Fe1 C48 164.8(3)
C52 Fe1 C48 40.7(3)
C54 Fe1 C48 133.8(3)
C49 Fe1 C48 40.7(2)
C53 Fe1 C48 117.7(3)
C56 Fe1 Y1 126.0(2)
C57 Fe1 Y1 88.15(19)
C51 Fe1 Y1 126.5(2)
C50 Fe1 Y1 117.5(2)
C55 Fe1 Y1 120.2(2)
C52 Fe1 Y1 89.78(19)
C54 Fe1 Y1 79.14(18)
C49 Fe1 Y1 77.75(18)
C53 Fe1 Y1 60.05(19)
C48 Fe1 Y1 59.57(17)
C61 Fe2 C66 97.1(4)
C61 Fe2 C60 40.7(4)
C66 Fe2 C60 116.6(4)
C61 Fe2 C65 113.0(4)
C66 Fe2 C65 41.4(4)
C60 Fe2 C65 103.1(4)
C61 Fe2 C62 40.9(4)
C66 Fe2 C62 112.9(4)
C60 Fe2 C62 68.8(4)
C65 Fe2 C62 148.2(4)
C61 Fe2 C67 118.2(4)
C66 Fe2 C67 41.0(3)
C60 Fe2 C67 154.1(4)
C65 Fe2 C67 68.4(4)
C62 Fe2 C67 104.9(4)
C61 Fe2 C64 150.9(4)
C66 Fe2 C64 69.6(4)
C60 Fe2 C64 121.2(4)
C65 Fe2 C64 40.4(3)
C62 Fe2 C64 168.1(3)
C67 Fe2 C64 69.0(3)
C61 Fe2 C59 68.5(4)
C66 Fe2 C59 156.5(3)
C60 Fe2 C59 40.7(3)
C65 Fe2 C59 125.7(4)
C62 Fe2 C59 68.8(3)
C67 Fe2 C59 162.4(3)
C64 Fe2 C59 113.8(3)
C61 Fe2 C63 158.9(4)
C66 Fe2 C63 69.2(3)
C60 Fe2 C63 159.9(4)
C65 Fe2 C63 67.7(3)
C62 Fe2 C63 128.5(3)
C67 Fe2 C63 41.2(3)
C64 Fe2 C63 40.4(3)
C59 Fe2 C63 129.5(3)
C61 Fe2 C58 68.3(3)
C66 Fe2 C58 152.9(4)
C60 Fe2 C58 67.7(3)
C65 Fe2 C58 165.1(4)
C62 Fe2 C58 41.3(3)
C67 Fe2 C58 125.0(3)
C64 Fe2 C58 133.4(3)
C59 Fe2 C58 39.8(3)
C63 Fe2 C58 116.8(3)
C61 Fe2 Y2 126.9(3)
C66 Fe2 Y2 126.4(3)
C60 Fe2 Y2 116.8(3)
C65 Fe2 Y2 119.7(3)
C62 Fe2 Y2 90.1(2)
C67 Fe2 Y2 87.6(2)
C64 Fe2 Y2 79.7(2)
C59 Fe2 Y2 76.2(2)
C63 Fe2 Y2 59.12(19)
C58 Fe2 Y2 59.22(18)
C71 Fe3 C70 41.8(3)
C71 Fe3 C74 155.2(3)
C70 Fe3 C74 118.8(3)
C71 Fe3 C69 69.3(3)
C70 Fe3 C69 40.6(3)
C74 Fe3 C69 105.9(3)
C71 Fe3 C76 103.0(3)
C70 Fe3 C76 114.1(3)
C74 Fe3 C76 68.2(3)
C69 Fe3 C76 149.5(3)
C71 Fe3 C75 117.2(3)
C70 Fe3 C75 98.5(3)
C74 Fe3 C75 41.1(3)
C69 Fe3 C75 115.1(3)
C76 Fe3 C75 40.6(3)
C71 Fe3 C72 40.5(3)
C70 Fe3 C72 69.1(3)
C74 Fe3 C72 162.4(3)
C69 Fe3 C72 69.1(3)
C76 Fe3 C72 124.9(3)
C75 Fe3 C72 156.4(3)
C71 Fe3 C77 120.8(3)
C70 Fe3 C77 151.4(3)
C74 Fe3 C77 68.0(3)
C69 Fe3 C77 167.9(3)
C76 Fe3 C77 39.6(3)
C75 Fe3 C77 67.8(3)
C72 Fe3 C77 113.4(3)
C71 Fe3 C73 159.7(3)
C70 Fe3 C73 158.1(3)
C74 Fe3 C73 40.0(3)
C69 Fe3 C73 128.0(3)
C76 Fe3 C73 67.6(3)
C75 Fe3 C73 68.1(3)
C72 Fe3 C73 129.4(3)
C77 Fe3 C73 40.8(3)
C71 Fe3 C68 68.8(3)
C70 Fe3 C68 68.9(3)
C74 Fe3 C68 124.5(3)
C69 Fe3 C68 41.2(3)
C76 Fe3 C68 164.8(3)
C75 Fe3 C68 154.4(3)
C72 Fe3 C68 40.8(3)
C77 Fe3 C68 132.9(3)
C73 Fe3 C68 115.7(3)
C71 Fe3 Y3 116.5(2)
C70 Fe3 Y3 126.6(2)
C74 Fe3 Y3 87.3(2)
C69 Fe3 Y3 89.7(2)
C76 Fe3 Y3 119.0(2)
C75 Fe3 Y3 125.8(2)
C72 Fe3 Y3 76.06(19)
C77 Fe3 Y3 79.7(2)
C73 Fe3 Y3 59.17(18)
C68 Fe3 Y3 58.27(17)
N1 Si1 C15 108.9(3)
N1 Si1 C14 113.7(3)
C15 Si1 C14 108.4(4)
N1 Si1 C13 112.4(4)
C15 Si1 C13 107.5(4)
C14 Si1 C13 105.6(4)
N2 Si2 C20 113.0(3)
N2 Si2 C21 112.9(3)
C20 Si2 C21 107.1(3)
N2 Si2 C19 105.6(3)
C20 Si2 C19 109.7(4)
C21 Si2 C19 108.4(3)
N3 Si3 C25 109.0(3)
N3 Si3 C26 112.2(3)
C25 Si3 C26 106.2(3)
N3 Si3 C27 112.9(3)
C25 Si3 C27 108.4(4)
C26 Si3 C27 107.9(4)
N4 Si4 C31 105.8(3)
N4 Si4 C78 113.4(4)
C31 Si4 C78 110.0(4)
N4 Si4 C32 111.0(4)
C31 Si4 C32 107.7(5)
C78 Si4 C32 108.7(5)
N5 Si5 C37 113.1(4)
N5 Si5 C36 109.3(3)
C37 Si5 C36 106.3(5)
N5 Si5 C38 112.7(4)
C37 Si5 C38 106.7(4)
C36 Si5 C38 108.4(5)
N6 Si6 C42 107.4(3)
N6 Si6 C44 114.0(4)
C42 Si6 C44 109.7(4)
N6 Si6 C43 110.2(4)
C42 Si6 C43 108.3(4)
C44 Si6 C43 107.2(4)
P6 P1 P3 105.28(10)
P6 P1 P2 105.73(10)
P3 P1 P2 59.90(8)
P5 P2 P3 104.65(10)
P5 P2 P1 104.43(10)
P3 P2 P1 59.64(8)
P4 P3 P1 104.51(10)
P4 P3 P2 104.63(10)
P1 P3 P2 60.46(8)
P3 P4 P7 100.83(9)
P3 P4 Y1 85.87(7)
P7 P4 Y1 88.33(7)
P3 P4 Y2 86.32(8)
P7 P4 Y2 88.72(7)
Y1 P4 Y2 170.98(7)
P2 P5 P7 100.56(9)
P2 P5 Y3 81.49(7)
P7 P5 Y3 88.82(7)
P2 P5 Y1 85.30(7)
P7 P5 Y1 87.33(7)
Y3 P5 Y1 165.32(7)
P1 P6 P7 100.01(10)
P1 P6 Y3 80.85(8)
P7 P6 Y3 87.61(7)
P1 P6 Y2 85.68(7)
P7 P6 Y2 86.34(7)
Y3 P6 Y2 164.05(7)
P4 P7 P6 99.91(9)
P4 P7 P5 99.32(9)
P6 P7 P5 101.14(10)
C48 N1 Si1 118.2(4)
C48 N1 Y1 100.4(4)
Si1 N1 Y1 139.1(3)
C53 N2 Si2 120.0(4)
C53 N2 Y1 100.9(4)
Si2 N2 Y1 134.0(3)
C58 N3 Si3 118.1(5)
C58 N3 Y2 101.2(4)
Si3 N3 Y2 140.0(3)
C63 N4 Si4 120.0(5)
C63 N4 Y2 101.3(4)
Si4 N4 Y2 135.5(3)
C68 N5 Si5 118.3(4)
C68 N5 Y3 101.3(4)
Si5 N5 Y3 139.7(3)
C73 N6 Si6 116.7(4)
C73 N6 Y3 104.2(4)
Si6 N6 Y3 139.1(3)
C4 O1 C1 108.9(5)
C4 O1 Y1 136.9(4)
C1 O1 Y1 114.0(4)
C5 O2 C8 109.5(5)
C5 O2 Y2 135.0(4)
C8 O2 Y2 115.1(4)
C9 O3 C12 108.6(6)
C9 O3 Y3 135.0(4)
C12 O3 Y3 116.2(5)
O1 C1 C2 106.0(6)
O1 C1 H1A 110.5
C2 C1 H1A 110.5
O1 C1 H1B 110.5
C2 C1 H1B 110.5
H1A C1 H1B 108.7
C1 C2 C3 101.7(7)
C1 C2 H2A 111.4
C3 C2 H2A 111.4
C1 C2 H2B 111.4
C3 C2 H2B 111.4
H2A C2 H2B 109.3
C4 C3 C2 102.5(7)
C4 C3 H3A 111.3
C2 C3 H3A 111.3
C4 C3 H3B 111.3
C2 C3 H3B 111.3
H3A C3 H3B 109.2
O1 C4 C3 105.6(6)
O1 C4 H4A 110.6
C3 C4 H4A 110.6
O1 C4 H4B 110.6
C3 C4 H4B 110.6
H4A C4 H4B 108.7
O2 C5 C6 107.5(7)
O2 C5 H5A 110.2
C6 C5 H5A 110.2
O2 C5 H5B 110.2
C6 C5 H5B 110.2
H5A C5 H5B 108.5
C7 C6 C5 108.8(8)
C7 C6 H6A 109.9
C5 C6 H6A 109.9
C7 C6 H6B 109.9
C5 C6 H6B 109.9
H6A C6 H6B 108.3
C6 C7 C8 107.7(7)
C6 C7 H7A 110.2
C8 C7 H7A 110.2
C6 C7 H7B 110.2
C8 C7 H7B 110.2
H7A C7 H7B 108.5
O2 C8 C7 104.2(7)
O2 C8 H8A 110.9
C7 C8 H8A 110.9
O2 C8 H8B 110.9
C7 C8 H8B 110.9
H8A C8 H8B 108.9
O3 C9 C10 103.6(7)
O3 C9 H9A 111.0
C10 C9 H9A 111.0
O3 C9 H9B 111.0
C10 C9 H9B 111.0
H9A C9 H9B 109.0
C11 C10 C9 106.5(8)
C11 C10 H10A 110.4
C9 C10 H10A 110.4
C11 C10 H10B 110.4
C9 C10 H10B 110.4
H10A C10 H10B 108.6
C12 C11 C10 103.2(8)
C12 C11 H11A 111.1
C10 C11 H11A 111.1
C12 C11 H11B 111.1
C10 C11 H11B 111.1
H11A C11 H11B 109.1
C11 C12 O3 106.3(8)
C11 C12 H12A 110.5
O3 C12 H12A 110.5
C11 C12 H12B 110.5
O3 C12 H12B 110.5
H12A C12 H12B 108.7
Si1 C13 H13A 109.5
Si1 C13 H13B 109.5
H13A C13 H13B 109.5
Si1 C13 H13C 109.5
H13A C13 H13C 109.5
H13B C13 H13C 109.5
C18 C14 C17 111.5(10)
C18 C14 C16 110.8(10)
C17 C14 C16 103.7(9)
C18 C14 Si1 109.6(6)
C17 C14 Si1 110.7(7)
C16 C14 Si1 110.4(6)
Si1 C15 H15A 109.5
Si1 C15 H15B 109.5
H15A C15 H15B 109.5
Si1 C15 H15C 109.5
H15A C15 H15C 109.5
H15B C15 H15C 109.5
C14 C16 H16A 109.5
C14 C16 H16B 109.5
H16A C16 H16B 109.5
C14 C16 H16C 109.5
H16A C16 H16C 109.5
H16B C16 H16C 109.5
C14 C18 H18A 109.5
C14 C18 H18B 109.5
H18A C18 H18B 109.5
C14 C18 H18C 109.5
H18A C18 H18C 109.5
H18B C18 H18C 109.5
C14 C17 H17A 109.5
C14 C17 H17B 109.5
H17A C17 H17B 109.5
C14 C17 H17C 109.5
H17A C17 H17C 109.5
H17B C17 H17C 109.5
Si2 C19 H19A 109.5
Si2 C19 H19B 109.5
H19A C19 H19B 109.5
Si2 C19 H19C 109.5
H19A C19 H19C 109.5
H19B C19 H19C 109.5
Si2 C20 H20A 109.5
Si2 C20 H20B 109.5
H20A C20 H20B 109.5
Si2 C20 H20C 109.5
H20A C20 H20C 109.5
H20B C20 H20C 109.5
C24 C21 C23 107.1(6)
C24 C21 C22 110.5(6)
C23 C21 C22 110.2(6)
C24 C21 Si2 109.3(5)
C23 C21 Si2 109.7(5)
C22 C21 Si2 109.9(5)
C21 C22 H22A 109.5
C21 C22 H22B 109.5
H22A C22 H22B 109.5
C21 C22 H22C 109.5
H22A C22 H22C 109.5
H22B C22 H22C 109.5
C21 C23 H23A 109.5
C21 C23 H23B 109.5
H23A C23 H23B 109.5
C21 C23 H23C 109.5
H23A C23 H23C 109.5
H23B C23 H23C 109.5
C21 C24 H24A 109.5
C21 C24 H24B 109.5
H24A C24 H24B 109.5
C21 C24 H24C 109.5
H24A C24 H24C 109.5
H24B C24 H24C 109.5
Si3 C25 H25A 109.5
Si3 C25 H25B 109.5
H25A C25 H25B 109.5
Si3 C25 H25C 109.5
H25A C25 H25C 109.5
H25B C25 H25C 109.5
Si3 C26 H26A 109.5
Si3 C26 H26B 109.5
H26A C26 H26B 109.5
Si3 C26 H26C 109.5
H26A C26 H26C 109.5
H26B C26 H26C 109.5
C28 C27 C29 109.8(7)
C28 C27 C30 107.9(8)
C29 C27 C30 109.4(8)
C28 C27 Si3 108.7(7)
C29 C27 Si3 110.2(6)
C30 C27 Si3 110.8(5)
C27 C28 H28A 109.5
C27 C28 H28B 109.5
H28A C28 H28B 109.5
C27 C28 H28C 109.5
H28A C28 H28C 109.5
H28B C28 H28C 109.5
C27 C29 H29A 109.5
C27 C29 H29B 109.5
H29A C29 H29B 109.5
C27 C29 H29C 109.5
H29A C29 H29C 109.5
H29B C29 H29C 109.5
C27 C30 H30A 109.5
C27 C30 H30B 109.5
H30A C30 H30B 109.5
C27 C30 H30C 109.5
H30A C30 H30C 109.5
H30B C30 H30C 109.5
Si4 C31 H31A 109.5
Si4 C31 H31B 109.5
H31A C31 H31B 109.5
Si4 C31 H31C 109.5
H31A C31 H31C 109.5
H31B C31 H31C 109.5
Si4 C32 H32A 109.5
Si4 C32 H32B 109.5
H32A C32 H32B 109.5
Si4 C32 H32C 109.5
H32A C32 H32C 109.5
H32B C32 H32C 109.5
C78 C33 H33A 109.5
C78 C33 H33B 109.5
H33A C33 H33B 109.5
C78 C33 H33C 109.5
H33A C33 H33C 109.5
H33B C33 H33C 109.5
C78 C34 H34A 109.5
C78 C34 H34B 109.5
H34A C34 H34B 109.5
C78 C34 H34C 109.5
H34A C34 H34C 109.5
H34B C34 H34C 109.5
C78 C35 H35A 109.5
C78 C35 H35B 109.5
H35A C35 H35B 109.5
C78 C35 H35C 109.5
H35A C35 H35C 109.5
H35B C35 H35C 109.5
Si5 C36 H36A 109.5
Si5 C36 H36B 109.5
H36A C36 H36B 109.5
Si5 C36 H36C 109.5
H36A C36 H36C 109.5
H36B C36 H36C 109.5
Si5 C37 H37A 109.5
Si5 C37 H37B 109.5
H37A C37 H37B 109.5
Si5 C37 H37C 109.5
H37A C37 H37C 109.5
H37B C37 H37C 109.5
C40 C38 C39 112.3(12)
C40 C38 C41 103.8(7)
C39 C38 C41 110.3(10)
C40 C38 Si5 112.4(7)
C39 C38 Si5 108.3(7)
C41 C38 Si5 109.7(8)
C38 C39 H39A 109.5
C38 C39 H39B 109.5
H39A C39 H39B 109.5
C38 C39 H39C 109.5
H39A C39 H39C 109.5
H39B C39 H39C 109.5
C38 C41 H41A 109.5
C38 C41 H41B 109.5
H41A C41 H41B 109.5
C38 C41 H41C 109.5
H41A C41 H41C 109.5
H41B C41 H41C 109.5
C38 C40 H40A 109.5
C38 C40 H40B 109.5
H40A C40 H40B 109.5
C38 C40 H40C 109.5
H40A C40 H40C 109.5
H40B C40 H40C 109.5
Si6 C42 H42A 109.5
Si6 C42 H42B 109.5
H42A C42 H42B 109.5
Si6 C42 H42C 109.5
H42A C42 H42C 109.5
H42B C42 H42C 109.5
Si6 C43 H43A 109.5
Si6 C43 H43B 109.5
H43A C43 H43B 109.5
Si6 C43 H43C 109.5
H43A C43 H43C 109.5
H43B C43 H43C 109.5
C45 C44 C46 108.3(8)
C45 C44 C47 110.3(8)
C46 C44 C47 107.1(7)
C45 C44 Si6 109.6(6)
C46 C44 Si6 112.2(7)
C47 C44 Si6 109.4(7)
C44 C45 H45A 109.5
C44 C45 H45B 109.5
H45A C45 H45B 109.5
C44 C45 H45C 109.5
H45A C45 H45C 109.5
H45B C45 H45C 109.5
C44 C46 H46A 109.5
C44 C46 H46B 109.5
H46A C46 H46B 109.5
C44 C46 H46C 109.5
H46A C46 H46C 109.5
H46B C46 H46C 109.5
C44 C47 H47A 109.5
C44 C47 H47B 109.5
H47A C47 H47B 109.5
C44 C47 H47C 109.5
H47A C47 H47C 109.5
H47B C47 H47C 109.5
N1 C48 C52 128.4(6)
N1 C48 C49 125.3(6)
C52 C48 C49 106.3(5)
N1 C48 Fe1 129.6(5)
C52 C48 Fe1 67.4(4)
C49 C48 Fe1 68.1(4)
N1 C48 Y1 50.5(3)
C52 C48 Y1 123.4(4)
C49 C48 Y1 102.4(4)
Fe1 C48 Y1 80.1(2)
C50 C49 C48 107.6(6)
C50 C49 Fe1 68.1(4)
C48 C49 Fe1 71.2(4)
C50 C49 H49A 126.2
C48 C49 H49A 126.2
Fe1 C49 H49A 126.2
C49 C50 C51 109.1(6)
C49 C50 Fe1 72.1(4)
C51 C50 Fe1 69.2(4)
C49 C50 H50A 125.4
C51 C50 H50A 125.4
Fe1 C50 H50A 125.4
C52 C51 C50 108.7(6)
C52 C51 Fe1 71.4(4)
C50 C51 Fe1 69.5(4)
C52 C51 H51A 125.7
C50 C51 H51A 125.7
Fe1 C51 H51A 125.7
C51 C52 C48 108.2(6)
C51 C52 Fe1 68.6(4)
C48 C52 Fe1 71.9(4)
C51 C52 H52A 125.9
C48 C52 H52A 125.9
Fe1 C52 H52A 125.9
C57 C53 C54 106.6(6)
C57 C53 N2 127.4(6)
C54 C53 N2 126.0(6)
C57 C53 Fe1 66.8(4)
C54 C53 Fe1 69.1(4)
N2 C53 Fe1 128.9(5)
C57 C53 Y1 120.6(5)
C54 C53 Y1 105.3(4)
N2 C53 Y1 49.5(3)
Fe1 C53 Y1 80.2(2)
C53 C54 C55 108.0(6)
C53 C54 Fe1 71.2(4)
C55 C54 Fe1 68.2(4)
C53 C54 H54A 126.0
C55 C54 H54A 126.0
Fe1 C54 H54A 126.0
C56 C55 C54 106.3(6)
C56 C55 Fe1 68.8(4)
C54 C55 Fe1 70.6(4)
C56 C55 H55A 126.8
C54 C55 H55A 126.8
Fe1 C55 H55A 126.8
C57 C56 C55 109.3(6)
C57 C56 Fe1 69.9(4)
C55 C56 Fe1 71.0(4)
C57 C56 H56A 125.3
C55 C56 H56A 125.3
Fe1 C56 H56A 125.3
C56 C57 C53 109.6(7)
C56 C57 Fe1 69.7(4)
C53 C57 Fe1 73.6(4)
C56 C57 H57A 125.1
C53 C57 H57A 125.1
Fe1 C57 H57A 125.1
N3 C58 C59 126.9(7)
N3 C58 C62 126.4(7)
C59 C58 C62 106.6(6)
N3 C58 Fe2 128.9(5)
C59 C58 Fe2 68.2(4)
C62 C58 Fe2 66.3(4)
N3 C58 Y2 49.9(3)
C59 C58 Y2 101.4(4)
C62 C58 Y2 123.4(5)
Fe2 C58 Y2 80.7(2)
C60 C59 C58 108.4(8)
C60 C59 Fe2 68.2(5)
C58 C59 Fe2 72.0(5)
C60 C59 H59A 125.8
C58 C59 H59A 125.8
Fe2 C59 H59A 125.8
C61 C60 C59 108.5(8)
C61 C60 Fe2 69.0(5)
C59 C60 Fe2 71.1(5)
C61 C60 H60A 125.7
C59 C60 H60A 125.7
Fe2 C60 H60A 125.7
C60 C61 C62 109.0(8)
C60 C61 Fe2 70.3(5)
C62 C61 Fe2 70.4(5)
C60 C61 H61A 125.5
C62 C61 H61A 125.5
Fe2 C61 H61A 125.5
C61 C62 C58 107.3(8)
C61 C62 Fe2 68.7(5)
C58 C62 Fe2 72.4(4)
C61 C62 H62A 126.3
C58 C62 H62A 126.3
Fe2 C62 H62A 126.3
N4 C63 C64 128.3(7)
N4 C63 C67 125.6(7)
C64 C63 C67 106.1(7)
N4 C63 Fe2 130.3(5)
C64 C63 Fe2 67.8(4)
C67 C63 Fe2 66.8(4)
N4 C63 Y2 50.2(3)
C64 C63 Y2 106.7(5)
C67 C63 Y2 119.4(5)
Fe2 C63 Y2 80.9(2)
C65 C64 C63 108.0(7)
C65 C64 Fe2 68.5(5)
C63 C64 Fe2 71.8(4)
C65 C64 H64A 126.0
C63 C64 H64A 126.0
Fe2 C64 H64A 126.0
C64 C65 C66 109.9(8)
C64 C65 Fe2 71.1(4)
C66 C65 Fe2 68.7(5)
C64 C65 H65A 125.0
C66 C65 H65A 125.0
Fe2 C65 H65A 125.0
C67 C66 C65 107.0(8)
C67 C66 Fe2 70.7(5)
C65 C66 Fe2 69.9(5)
C67 C66 H66A 126.5
C65 C66 H66A 126.5
Fe2 C66 H66A 126.5
C66 C67 C63 108.8(8)
C66 C67 Fe2 68.3(5)
C63 C67 Fe2 72.0(5)
C66 C67 H67A 125.6
C63 C67 H67A 125.6
Fe2 C67 H67A 125.6
N5 C68 C72 126.5(6)
N5 C68 C69 128.1(6)
C72 C68 C69 105.4(6)
N5 C68 Fe3 131.5(5)
C72 C68 Fe3 67.6(4)
C69 C68 Fe3 66.5(4)
N5 C68 Y3 50.4(3)
C72 C68 Y3 102.1(4)
C69 C68 Y3 125.6(5)
Fe3 C68 Y3 82.6(2)
C70 C69 C68 109.2(7)
C70 C69 Fe3 69.2(4)
C68 C69 Fe3 72.3(4)
C70 C69 H69A 125.4
C68 C69 H69A 125.4
Fe3 C69 H69A 125.4
C69 C70 C71 108.0(7)
C69 C70 Fe3 70.2(4)
C71 C70 Fe3 69.1(4)
C69 C70 H70A 126.0
C71 C70 H70A 126.0
Fe3 C70 H70A 126.0
C72 C71 C70 108.4(6)
C72 C71 Fe3 71.2(4)
C70 C71 Fe3 69.1(4)
C72 C71 H71A 125.8
C70 C71 H71A 125.8
Fe3 C71 H71A 125.8
C71 C72 C68 109.0(6)
C71 C72 Fe3 68.3(4)
C68 C72 Fe3 71.6(4)
C71 C72 H72A 125.5
C68 C72 H72A 125.5
Fe3 C72 H72A 125.5
C74 C73 N6 126.2(7)
C74 C73 C77 106.4(7)
N6 C73 C77 127.4(6)
C74 C73 Fe3 67.6(4)
N6 C73 Fe3 128.6(5)
C77 C73 Fe3 68.4(4)
C74 C73 Y3 121.4(5)
N6 C73 Y3 47.3(3)
C77 C73 Y3 107.0(4)
Fe3 C73 Y3 82.1(2)
C73 C74 C75 109.2(7)
C73 C74 Fe3 72.4(4)
C75 C74 Fe3 69.8(5)
C73 C74 H74A 125.4
C75 C74 H74A 125.4
Fe3 C74 H74A 125.4
C76 C75 C74 106.5(7)
C76 C75 Fe3 69.5(4)
C74 C75 Fe3 69.1(4)
C76 C75 H75A 126.7
C74 C75 H75A 126.7
Fe3 C75 H75A 126.7
C77 C76 C75 109.6(7)
C77 C76 Fe3 71.2(4)
C75 C76 Fe3 69.9(4)
C77 C76 H76A 125.2
C75 C76 H76A 125.2
Fe3 C76 H76A 125.2
C76 C77 C73 108.2(7)
C76 C77 Fe3 69.2(4)
C73 C77 Fe3 70.8(4)
C76 C77 H77A 125.9
C73 C77 H77A 125.9
Fe3 C77 H77A 125.9
C34 C78 C35 114.8(10)
C34 C78 C33 113.9(11)
C35 C78 C33 105.1(10)
C34 C78 Si4 110.0(8)
C35 C78 Si4 108.8(8)
C33 C78 Si4 103.4(8)

loop_
_geom_bond_atom_site_label_1
_geom_bond_atom_site_label_2
_geom_bond_distance
Y1 N2 2.207(5)
Y1 N1 2.225(5)
Y1 O1 2.350(4)
Y1 C48 2.837(6)
Y1 C53 2.850(7)
Y1 P4 2.9137(18)
Y1 P5 2.9488(18)
Y1 Fe1 3.2417(12)
Y2 N3 2.212(6)
Y2 N4 2.220(6)
Y2 O2 2.357(4)
Y2 C63 2.831(7)
Y2 C58 2.835(7)
Y2 P4 2.9161(18)
Y2 P6 3.0086(19)
Y2 Fe2 3.2570(13)
Y3 N6 2.192(5)
Y3 N5 2.248(6)
Y3 O3 2.364(5)
Y3 C68 2.862(6)
Y3 C73 2.893(7)
Y3 P5 2.9286(18)
Y3 P6 2.979(2)
Y3 Fe3 3.3366(13)
Fe1 C56 2.013(7)
Fe1 C57 2.014(6)
Fe1 C51 2.031(7)
Fe1 C50 2.035(7)
Fe1 C55 2.042(7)
Fe1 C52 2.068(7)
Fe1 C54 2.075(7)
Fe1 C49 2.087(7)
Fe1 C53 2.103(6)
Fe1 C48 2.128(7)
Fe2 C61 2.017(9)
Fe2 C66 2.018(8)
Fe2 C60 2.034(9)
Fe2 C65 2.034(8)
Fe2 C62 2.040(8)
Fe2 C67 2.050(9)
Fe2 C64 2.067(8)
Fe2 C59 2.072(9)
Fe2 C63 2.122(8)
Fe2 C58 2.122(7)
Fe3 C71 2.030(7)
Fe3 C70 2.031(8)
Fe3 C74 2.044(8)
Fe3 C69 2.044(8)
Fe3 C76 2.048(7)
Fe3 C75 2.054(8)
Fe3 C72 2.069(7)
Fe3 C77 2.074(7)
Fe3 C73 2.107(7)
Fe3 C68 2.123(7)
Si1 N1 1.725(6)
Si1 C15 1.872(8)
Si1 C14 1.875(9)
Si1 C13 1.900(9)
Si2 N2 1.732(6)
Si2 C20 1.861(7)
Si2 C21 1.886(7)
Si2 C19 1.889(7)
Si3 N3 1.730(6)
Si3 C25 1.873(7)
Si3 C26 1.895(7)
Si3 C27 1.900(9)
Si4 N4 1.700(6)
Si4 C31 1.869(8)
Si4 C78 1.913(10)
Si4 C32 1.946(10)
Si5 N5 1.718(6)
Si5 C37 1.863(9)
Si5 C36 1.883(8)
Si5 C38 1.894(10)
Si6 N6 1.733(6)
Si6 C42 1.874(8)
Si6 C44 1.895(10)
Si6 C43 1.927(8)
P1 P6 2.175(3)
P1 P3 2.230(3)
P1 P2 2.248(3)
P2 P5 2.181(3)
P2 P3 2.236(3)
P3 P4 2.172(3)
P4 P7 2.185(2)
P5 P7 2.191(2)
P6 P7 2.187(2)
N1 C48 1.406(8)
N2 C53 1.434(8)
N3 C58 1.395(8)
N4 C63 1.377(9)
N5 C68 1.385(8)
N6 C73 1.425(9)
O1 C4 1.441(8)
O1 C1 1.456(8)
O2 C5 1.450(9)
O2 C8 1.478(8)
O3 C9 1.473(9)
O3 C12 1.477(9)
C1 C2 1.474(11)
C1 H1A 0.9900
C1 H1B 0.9900
C2 C3 1.530(13)
C2 H2A 0.9900
C2 H2B 0.9900
C3 C4 1.493(11)
C3 H3A 0.9900
C3 H3B 0.9900
C4 H4A 0.9900
C4 H4B 0.9900
C5 C6 1.470(11)
C5 H5A 0.9900
C5 H5B 0.9900
C6 C7 1.440(14)
C6 H6A 0.9900
C6 H6B 0.9900
C7 C8 1.527(12)
C7 H7A 0.9900
C7 H7B 0.9900
C8 H8A 0.9900
C8 H8B 0.9900
C9 C10 1.513(12)
C9 H9A 0.9900
C9 H9B 0.9900
C10 C11 1.477(16)
C10 H10A 0.9900
C10 H10B 0.9900
C11 C12 1.460(13)
C11 H11A 0.9900
C11 H11B 0.9900
C12 H12A 0.9900
C12 H12B 0.9900
C13 H13A 0.9800
C13 H13B 0.9800
C13 H13C 0.9800
C14 C18 1.518(14)
C14 C17 1.525(13)
C14 C16 1.525(11)
C15 H15A 0.9800
C15 H15B 0.9800
C15 H15C 0.9800
C16 H16A 0.9800
C16 H16B 0.9800
C16 H16C 0.9800
C18 H18A 0.9800
C18 H18B 0.9800
C18 H18C 0.9800
C17 H17A 0.9800
C17 H17B 0.9800
C17 H17C 0.9800
C19 H19A 0.9800
C19 H19B 0.9800
C19 H19C 0.9800
C20 H20A 0.9800
C20 H20B 0.9800
C20 H20C 0.9800
C21 C24 1.550(10)
C21 C23 1.552(10)
C21 C22 1.552(10)
C22 H22A 0.9800
C22 H22B 0.9800
C22 H22C 0.9800
C23 H23A 0.9800
C23 H23B 0.9800
C23 H23C 0.9800
C24 H24A 0.9800
C24 H24B 0.9800
C24 H24C 0.9800
C25 H25A 0.9800
C25 H25B 0.9800
C25 H25C 0.9800
C26 H26A 0.9800
C26 H26B 0.9800
C26 H26C 0.9800
C27 C28 1.544(12)
C27 C29 1.547(13)
C27 C30 1.555(11)
C28 H28A 0.9800
C28 H28B 0.9800
C28 H28C 0.9800
C29 H29A 0.9800
C29 H29B 0.9800
C29 H29C 0.9800
C30 H30A 0.9800
C30 H30B 0.9800
C30 H30C 0.9800
C31 H31A 0.9800
C31 H31B 0.9800
C31 H31C 0.9800
C32 H32A 0.9800
C32 H32B 0.9800
C32 H32C 0.9800
C33 C78 1.666(17)
C33 H33A 0.9800
C33 H33B 0.9800
C33 H33C 0.9800
C34 C78 1.504(17)
C34 H34A 0.9800
C34 H34B 0.9800
C34 H34C 0.9800
C35 C78 1.550(13)
C35 H35A 0.9800
C35 H35B 0.9800
C35 H35C 0.9800
C36 H36A 0.9800
C36 H36B 0.9800
C36 H36C 0.9800
C37 H37A 0.9800
C37 H37B 0.9800
C37 H37C 0.9800
C38 C40 1.509(13)
C38 C39 1.543(14)
C38 C41 1.567(13)
C39 H39A 0.9800
C39 H39B 0.9800
C39 H39C 0.9800
C41 H41A 0.9800
C41 H41B 0.9800
C41 H41C 0.9800
C40 H40A 0.9800
C40 H40B 0.9800
C40 H40C 0.9800
C42 H42A 0.9800
C42 H42B 0.9800
C42 H42C 0.9800
C43 H43A 0.9800
C43 H43B 0.9800
C43 H43C 0.9800
C44 C45 1.497(12)
C44 C46 1.551(13)
C44 C47 1.585(12)
C45 H45A 0.9800
C45 H45B 0.9800
C45 H45C 0.9800
C46 H46A 0.9800
C46 H46B 0.9800
C46 H46C 0.9800
C47 H47A 0.9800
C47 H47B 0.9800
C47 H47C 0.9800
C48 C52 1.459(9)
C48 C49 1.467(9)
C49 C50 1.406(9)
C49 H49A 1.0000
C50 C51 1.431(10)
C50 H50A 1.0000
C51 C52 1.404(10)
C51 H51A 1.0000
C52 H52A 1.0000
C53 C57 1.399(9)
C53 C54 1.421(9)
C54 C55 1.450(10)
C54 H54A 1.0000
C55 C56 1.393(11)
C55 H55A 1.0000
C56 C57 1.391(10)
C56 H56A 1.0000
C57 H57A 1.0000
C58 C59 1.428(10)
C58 C62 1.471(11)
C59 C60 1.427(11)
C59 H59A 1.0000
C60 C61 1.409(14)
C60 H60A 1.0000
C61 C62 1.418(12)
C61 H61A 1.0000
C62 H62A 1.0000
C63 C64 1.448(10)
C63 C67 1.470(11)
C64 C65 1.415(11)
C64 H64A 1.0000
C65 C66 1.433(13)
C65 H65A 1.0000
C66 C67 1.424(12)
C66 H66A 1.0000
C67 H67A 1.0000
C68 C72 1.463(10)
C68 C69 1.469(10)
C69 C70 1.415(10)
C69 H69A 1.0000
C70 C71 1.448(11)
C70 H70A 1.0000
C71 C72 1.419(10)
C71 H71A 1.0000
C72 H72A 1.0000
C73 C74 1.419(10)
C73 C77 1.457(10)
C74 C75 1.440(11)
C74 H74A 1.0000
C75 C76 1.423(12)
C75 H75A 1.0000
C76 C77 1.396(10)
C76 H76A 1.0000
C77 H77A 1.0000

loop_
_platon_squeeze_void_nr
_platon_squeeze_void_average_x
_platon_squeeze_void_average_y
_platon_squeeze_void_average_z
_platon_squeeze_void_volume
_platon_squeeze_void_count_electrons
_platon_squeeze_void_content
1 0.250 0.250 0.500 1322 298 ' '
2 0.750 0.250 0.000 1322 301 ' '
3 0.250 0.750 0.000 1322 301 ' '
4 0.750 0.750 0.500 1322 298 ' '
